data_4509462
loop_
_publ_author_name
'Zhao, Xiao-Qing'
'Zuo, Ya'
'Gao, Dong-Liang'
'Zhao, Bin'
'Shi, Wei'
'Cheng, Peng'

_publ_section_title
;
 Syntheses, Structures, and Luminescence Properties of a Series of
 LnIII&#x2212;BaIIHeterometal-Organic Frameworks
;
_journal_issue 9
_journal_name_full 'Crystal Growth &amp; Design'
_journal_page_first 3948
_journal_paper_doi 10.1021/cg9000818
_journal_volume 9
_journal_year 2009
_chemical_formula_sum 'C35 H51 Ba2 N5 O38 Sm2'
_chemical_formula_weight 1725.19
_chemical_name_systematic
; 
 ? 
;
_space_group_IT_number 2
_symmetry_cell_setting triclinic
_symmetry_space_group_name_Hall '-P 1'
_symmetry_space_group_name_H-M 'P -1'
_atom_sites_solution_hydrogens geom
_atom_sites_solution_primary direct
_atom_sites_solution_secondary difmap
_audit_creation_method SHELXL-97
_cell_angle_alpha 70.543(19)
_cell_angle_beta 75.295(17)
_cell_angle_gamma 74.895(17)
_cell_formula_units_Z 2
_cell_length_a 13.676(14)
_cell_length_b 15.366(15)
_cell_length_c 16.727(16)
_cell_measurement_reflns_used 1251
_cell_measurement_temperature 113(2)
_cell_measurement_theta_max 19.33
_cell_measurement_theta_min 2.61
_cell_volume 3146(5)
_computing_cell_refinement 'Bruker SMART'
_computing_data_collection 'Bruker SMART'
_computing_data_reduction 'Bruker SAINT'
_computing_molecular_graphics 'Bruker SHELXTL'
_computing_publication_material 'Bruker SHELXTL'
_computing_structure_refinement 'SHELXL-97 (Sheldrick, 1997)'
_computing_structure_solution 'SHELXS-97 (Sheldrick, 1990)'
_diffrn_ambient_temperature 113(2)
_diffrn_measured_fraction_theta_full 0.984
_diffrn_measured_fraction_theta_max 0.984
_diffrn_measurement_device_type 'CCD area detector'
_diffrn_measurement_method 'phi and omega scans'
_diffrn_radiation_monochromator graphite
_diffrn_radiation_source 'fine-focus sealed tube'
_diffrn_radiation_type MoK\a
_diffrn_radiation_wavelength 0.71073
_diffrn_reflns_av_R_equivalents 0.1808
_diffrn_reflns_av_sigmaI/netI 0.5446
_diffrn_reflns_limit_h_max 16
_diffrn_reflns_limit_h_min -15
_diffrn_reflns_limit_k_max 18
_diffrn_reflns_limit_k_min -14
_diffrn_reflns_limit_l_max 18
_diffrn_reflns_limit_l_min -19
_diffrn_reflns_number 15475
_diffrn_reflns_theta_full 25.01
_diffrn_reflns_theta_max 25.01
_diffrn_reflns_theta_min 1.57
_exptl_absorpt_coefficient_mu 3.171
_exptl_absorpt_correction_T_max 0.7855
_exptl_absorpt_correction_T_min 0.7022
_exptl_absorpt_correction_type multi-scan
_exptl_absorpt_process_details SADABS
_exptl_crystal_density_diffrn 1.822
_exptl_crystal_density_meas ?
_exptl_crystal_density_method 'not measured'
_exptl_crystal_F_000 1672
_exptl_crystal_size_max 0.12
_exptl_crystal_size_mid 0.10
_exptl_crystal_size_min 0.08
_refine_diff_density_max 1.937
_refine_diff_density_min -2.218
_refine_diff_density_rms 0.229
_refine_ls_extinction_coef 0.00211(17)
_refine_ls_extinction_expression Fc^*^=kFc[1+0.001xFc^2^\l^3^/sin(2\q)]^-1/4^
_refine_ls_extinction_method SHELXL
_refine_ls_goodness_of_fit_ref 0.950
_refine_ls_hydrogen_treatment constr
_refine_ls_matrix_type full
_refine_ls_number_parameters 870
_refine_ls_number_reflns 10909
_refine_ls_number_restraints 472
_refine_ls_restrained_S_all 0.936
_refine_ls_R_factor_all 0.3128
_refine_ls_R_factor_gt 0.1082
_refine_ls_shift/su_max 0.003
_refine_ls_shift/su_mean 0.000
_refine_ls_structure_factor_coef Fsqd
_refine_ls_weighting_details 'calc w=1/[\s^2^(Fo^2^)+(0.0862P)^2^+0.0000P] where P=(Fo^2^+2Fc^2^)/3'
_refine_ls_weighting_scheme calc
_refine_ls_wR_factor_gt 0.2251
_refine_ls_wR_factor_ref 0.3482
_reflns_number_gt 3275
_reflns_number_total 10909
_reflns_threshold_expression >2sigma(I)
_cod_data_source_file cg9000818sup6.cif
_cod_data_source_block 060617b
_cod_depositor_comments
;
The following automatic conversions were performed:

'_symmetry_cell_setting' value 'Triclinic' changed to 'triclinic'
according to /home/saulius/struct/CIF-dictionaries/cif_core.dic
dictionary named 'cif_core.dic' version 2.4.2 from
2011-04-26.

'_exptl_absorpt_correction_type' value 'Multi-scan'
changed to 'multi-scan' according to
/home/saulius/struct/CIF-dictionaries/cif_core.dic dictionary named
'cif_core.dic' version 2.4.2 from
2011-04-26.

'_refine_ls_hydrogen_treatment' value 'CONSTR' changed
to 'constr' according to
/home/saulius/struct/CIF-dictionaries/cif_core.dic dictionary named
'cif_core.dic' version 2.4.2 from 2011-04-26.

Automatic conversion script
Id: cif_fix_values 1891 2012-01-12 08:04:46Z andrius 

The following automatic conversions were performed:

'_exptl_crystal_density_meas' value 'none' was changed to '?' - the
value is perceived as not measured.

Automatic conversion script
Id: cif_fix_values 3008 2015-01-20 13:52:24Z robertas 
;
_cod_original_cell_volume 3145(5)
_cod_original_sg_symbol_H-M P-1
_cod_database_code 4509462

loop_
_symmetry_equiv_pos_as_xyz
'x, y, z'
'-x, -y, -z'

loop_
_atom_site_label
_atom_site_type_symbol
_atom_site_fract_x
_atom_site_fract_y
_atom_site_fract_z
_atom_site_U_iso_or_equiv
_atom_site_adp_type
_atom_site_occupancy
_atom_site_symmetry_multiplicity
_atom_site_calc_flag
_atom_site_refinement_flags
_atom_site_disorder_group
Sm1 Sm 0.27432(6) 0.49477(6) 0.25793(6) 0.0623(3) Uani 1 1 d . .
Sm2 Sm 0.80924(7) 0.79227(6) -0.05085(5) 0.0536(3) Uani 1 1 d . .
Ba1 Ba 0.53112(7) 0.63903(7) 0.38046(7) 0.0617(3) Uani 1 1 d . .
Ba2 Ba 0.78312(8) 0.47308(7) 0.22423(7) 0.0676(3) Uani 1 1 d . .
C1 C 0.2931(12) 0.6760(10) 0.3197(10) 0.062(5) Uani 1 1 d . .
C2 C 0.1759(11) 0.6755(10) 0.3550(10) 0.045(4) Uani 1 1 d U .
C3 C 0.1110(15) 0.7464(13) 0.3904(11) 0.080(4) Uani 1 1 d U .
H3 H 0.1339 0.7978 0.3917 0.096 Uiso 1 1 calc R .
C4 C 0.0033(14) 0.7327(12) 0.4256(11) 0.069(4) Uani 1 1 d U .
H4A H -0.0444 0.7755 0.4512 0.083 Uiso 1 1 calc R .
C5 C -0.0264(17) 0.6521(14) 0.4195(13) 0.092(5) Uani 1 1 d U .
H5 H -0.0939 0.6433 0.4408 0.110 Uiso 1 1 calc R .
C6 C 0.0458(12) 0.5867(10) 0.3817(9) 0.049(4) Uani 1 1 d U .
C7 C 0.0246(13) 0.5049(12) 0.3647(11) 0.068(4) Uani 1 1 d U .
C8 C 0.5310(11) 0.4839(10) 0.1554(10) 0.052(5) Uani 1 1 d . .
C9 C 0.4779(13) 0.5586(10) 0.0880(9) 0.054(5) Uani 1 1 d . .
C10 C 0.5333(12) 0.6070(11) 0.0081(10) 0.057(5) Uani 1 1 d . .
H10A H 0.6048 0.5918 -0.0050 0.069 Uiso 1 1 calc R .
C11 C 0.4769(13) 0.6783(11) -0.0504(11) 0.060(4) Uani 1 1 d U .
H11A H 0.5112 0.7142 -0.1011 0.072 Uiso 1 1 calc R .
C12 C 0.3667(12) 0.6957(11) -0.0316(10) 0.053(6) Uani 1 1 d . .
H12A H 0.3270 0.7405 -0.0698 0.064 Uiso 1 1 calc R .
C13 C 0.3219(11) 0.6401(10) 0.0490(9) 0.0411(6) Uani 1 1 d U .
C14 C 0.2006(15) 0.6595(13) 0.0734(12) 0.077(4) Uani 1 1 d U .
C15 C 0.9813(13) 0.8908(11) -0.2257(10) 0.058(4) Uani 1 1 d U .
C16 C 0.9559(14) 0.9574(12) -0.1753(10) 0.070(6) Uani 1 1 d . .
C17 C 0.9906(13) 1.0469(13) -0.2089(13) 0.078(7) Uani 1 1 d . .
H17A H 1.0306 1.0624 -0.2638 0.093 Uiso 1 1 calc R .
C18 C 0.9650(14) 1.1079(13) -0.1606(12) 0.081(7) Uani 1 1 d . .
H18A H 0.9850 1.1660 -0.1815 0.097 Uiso 1 1 calc R .
C19 C 0.9082(13) 1.0798(12) -0.0798(11) 0.066(4) Uani 1 1 d U .
H19A H 0.8928 1.1188 -0.0443 0.079 Uiso 1 1 calc R .
C20 C 0.8740(14) 0.9996(14) -0.0497(13) 0.080(7) Uani 1 1 d . .
C21 C 0.8053(13) 0.9629(13) 0.0387(10) 0.077(6) Uani 1 1 d . .
C22 C 0.6029(14) 0.9405(12) -0.1176(11) 0.067(4) Uani 1 1 d U .
C23 C 0.5463(13) 0.8939(11) -0.0429(11) 0.058(4) Uani 1 1 d U .
C24 C 0.4417(16) 0.9111(14) -0.0083(13) 0.094(5) Uani 1 1 d U .
H24A H 0.3977 0.9576 -0.0416 0.113 Uiso 1 1 calc R .
C25 C 0.4050(16) 0.8669(13) 0.0654(12) 0.084(5) Uani 1 1 d U .
H25A H 0.3356 0.8857 0.0865 0.101 Uiso 1 1 calc R .
C26 C 0.4632(13) 0.7885(12) 0.1198(12) 0.080(7) Uani 1 1 d . .
H26 H 0.4354 0.7535 0.1741 0.096 Uiso 1 1 calc R .
C27 C 0.5708(11) 0.7702(10) 0.0799(9) 0.061(5) Uani 1 1 d . .
C28 C 0.6495(11) 0.6881(10) 0.1338(10) 0.049(5) Uani 1 1 d . .
C29 C 0.7479(10) 0.6708(6) -0.1713(3) 0.0449(6) Uani 0.526(7) 1 d PDU 1
C30 C 0.7403(6) 0.7179(5) -0.2654(3) 0.0365(6) Uani 0.526(7) 1 d PGDU 1
C31 C 0.7555(12) 0.8096(6) -0.3062(4) 0.0722(6) Uani 0.526(7) 1 d PGDU 1
H31A H 0.7706 0.8435 -0.2756 0.087 Uiso 0.526(7) 1 calc PR 1
C32 C 0.7479(15) 0.8505(6) -0.3926(4) 0.0813(6) Uani 0.526(7) 1 d PGU 1
H32A H 0.7581 0.9118 -0.4199 0.158 Uiso 0.526(7) 1 calc PR 1
C33 C 0.7253(13) 0.7997(8) -0.4383(4) 0.0875(6) Uani 0.526(7) 1 d PGDU 1
H33A H 0.7203 0.8271 -0.4961 0.105 Uiso 0.526(7) 1 calc PR 1
C34 C 0.7101(14) 0.7080(9) -0.3976(5) 0.0940(6) Uani 0.526(7) 1 d PGDU 1
N5 N 0.7176(11) 0.6671(7) -0.3111(4) 0.0499(6) Uani 0.526(7) 1 d PGDU 1
C35 C 0.6747(8) 0.6545(6) -0.4439(5) 0.0364(6) Uani 0.526(7) 1 d PDU 1
C29' C 0.2845(9) 0.2982(5) 0.1921(3) 0.0336(6) Uani 0.474(7) 1 d PDU 2
C30' C 0.3042(6) 0.2474(4) 0.2828(3) 0.0318(6) Uani 0.474(7) 1 d PGDU 2
C31' C 0.3291(9) 0.1499(4) 0.3119(4) 0.0572(6) Uani 0.474(7) 1 d PGDU 2
H31B H 0.3246 0.1137 0.2786 0.069 Uiso 0.474(7) 1 calc PR 2
C32' C 0.3608(12) 0.1063(5) 0.3909(5) 0.0319(6) Uani 0.474(7) 1 d PGU 2
H32B H 0.3774 0.0410 0.4105 0.038 Uiso 0.474(7) 1 calc PR 2
C33' C 0.3676(13) 0.1603(7) 0.4408(6) 0.0387(6) Uani 0.474(7) 1 d PGDU 2
H33B H 0.3888 0.1312 0.4936 0.046 Uiso 0.474(7) 1 calc PR 2
C34' C 0.3427(12) 0.2579(7) 0.4116(5) 0.0374(6) Uani 0.474(7) 1 d PGDU 2
N5' N 0.3110(9) 0.3014(5) 0.3326(4) 0.0259(6) Uani 0.474(7) 1 d PGDU 2
C35' C 0.3556(10) 0.3194(5) 0.4620(5) 0.0332(6) Uani 0.474(7) 1 d PDU 2
N1 N 0.1454(9) 0.6054(9) 0.3440(8) 0.060(4) Uani 1 1 d . .
N2 N 0.3710(10) 0.5758(9) 0.1079(9) 0.069(5) Uani 1 1 d . .
N3 N 0.8980(11) 0.9341(10) -0.0964(9) 0.070(4) Uani 1 1 d U .
N4 N 0.6130(10) 0.8205(9) 0.0025(8) 0.055(3) Uani 1 1 d U .
O1 O 0.3461(8) 0.6186(8) 0.2810(7) 0.076(4) Uani 1 1 d . .
O2 O 0.3299(8) 0.7388(7) 0.3362(6) 0.0542(6) Uani 1 1 d U .
O3 O 0.0958(9) 0.4547(8) 0.3230(8) 0.096(4) Uani 1 1 d . .
O4 O -0.0690(9) 0.4892(8) 0.3955(7) 0.072(3) Uani 1 1 d U .
O5 O 0.6272(8) 0.4627(8) 0.1464(7) 0.063(4) Uani 1 1 d . .
O6 O 0.4679(8) 0.4377(7) 0.2283(7) 0.058(3) Uani 1 1 d U .
O7 O 0.1673(8) 0.6139(8) 0.1523(8) 0.087(4) Uani 1 1 d . .
O8 O 0.1493(10) 0.7136(9) 0.0158(8) 0.084(3) Uani 1 1 d U .
O9 O 0.9378(9) 0.8144(8) -0.1898(6) 0.066(4) Uani 1 1 d . .
O10 O 1.0389(11) 0.9006(9) -0.3010(8) 0.094(6) Uani 1 1 d . .
O11 O 0.7694(9) 0.8882(9) 0.0538(8) 0.079(3) Uani 1 1 d U .
O12 O 0.7852(11) 1.0108(9) 0.0941(8) 0.097(4) Uani 1 1 d U .
O13 O 0.7095(9) 0.9310(8) -0.1393(7) 0.072(3) Uani 1 1 d U .
O14 O 0.5551(11) 0.9967(10) -0.1866(9) 0.100(4) Uani 1 1 d U .
O15 O 0.7403(8) 0.6773(7) 0.0894(6) 0.051(3) Uani 1 1 d U .
O16 O 0.6175(8) 0.6386(8) 0.2047(7) 0.064(4) Uani 1 1 d . .
O17 O 0.7656(11) 0.7163(8) -0.1249(8) 0.0345(6) Uani 0.526(7) 1 d PDU 1
O18 O 0.7501(15) 0.5810(7) -0.1532(12) 0.0542(6) Uani 0.526(7) 1 d PDU 1
O19 O 0.6852(13) 0.5650(8) -0.4010(10) 0.0351(6) Uani 0.526(7) 1 d PDU 1
O20 O 0.6357(12) 0.6831(14) -0.5131(8) 0.0590(6) Uani 0.526(7) 1 d PDU 1
O21 O 0.9472(14) 0.7456(13) 0.0390(11) 0.143(5) Uani 1 1 d U .
O22 O 0.9509(18) 0.6401(15) -0.0605(13) 0.068(5) Uani 0.50 1 d PU .
O23 O 0.5456(9) 0.8314(10) 0.3003(10) 0.101(6) Uani 1 1 d . .
O24 O 0.3954(10) 0.7223(8) 0.5111(8) 0.097(5) Uani 1 1 d . .
O25 O 0.6240(8) 0.4695(7) 0.5135(7) 0.057(4) Uani 1 1 d . .
O26 O 0.5826(9) 0.4519(7) 0.3460(7) 0.072(4) Uani 1 1 d . .
O27 O 0.7565(10) 0.6029(8) 0.3265(7) 0.082(3) Uani 1 1 d U .
O28 O 0.7998(9) 0.3809(8) 0.4070(7) 0.080(4) Uani 1 1 d . .
O29 O 0.9933(9) 0.3608(7) 0.2461(7) 0.060(4) Uani 1 1 d . .
O30 O 0.7784(12) 0.2832(11) 0.2522(10) 0.117(4) Uani 1 1 d U .
O31 O 0.9590(13) 0.5711(12) 0.1726(11) 0.134(5) Uani 1 1 d U .
O32 O 0.8618(14) 0.4690(11) 0.0427(10) 0.134(4) Uani 1 1 d U .
O33 O 0.1870(11) 0.2322(10) 0.7778(9) 0.107(4) Uani 1 1 d U .
O34 O 0.2758(14) 0.0887(13) 0.6973(11) 0.093(4) Uani 0.75 1 d PU .
O35 O 0.7540(15) 0.0601(12) 0.6939(11) 0.096(4) Uani 0.75 1 d PU .
O36 O 0.8787(18) 0.9990(16) 0.5622(14) 0.129(5) Uani 0.75 1 d PU .
O37 O 0.3874(17) 0.9147(15) 0.8044(13) 0.060(4) Uani 0.50 1 d PU .
O38 O 0.5763(16) 0.2434(15) 0.2907(13) 0.058(4) Uani 0.50 1 d PU .
O39 O 0.8171(18) 0.9881(15) 0.4006(14) 0.067(5) Uani 0.50 1 d PU .
O40 O 0.381(2) 0.8898(18) 0.5508(16) 0.086(5) Uani 0.50 1 d PU .
O41 O 0.169(3) 0.847(2) 0.8542(19) 0.118(5) Uani 0.50 1 d PU .
O17' O 0.2844(11) 0.2622(8) 0.1349(7) 0.0522(6) Uani 0.474(7) 1 d PDU 2
O18' O 0.2603(16) 0.3882(8) 0.1707(13) 0.0400(6) Uani 0.474(7) 1 d PDU 2
O19' O 0.320(2) 0.4061(10) 0.4206(15) 0.0774(6) Uani 0.474(7) 1 d PDU 2
O20' O 0.3713(18) 0.2806(18) 0.5392(8) 0.0846(6) Uani 0.474(7) 1 d PDU 2
O42 O 0.094(3) 0.814(2) 0.5657(19) 0.120(5) Uani 0.50 1 d PU .
O43 O 0.464(3) 0.895(3) 0.726(3) 0.062(5) Uani 0.25 1 d PU .

loop_
_atom_site_aniso_label
_atom_site_aniso_U_11
_atom_site_aniso_U_22
_atom_site_aniso_U_33
_atom_site_aniso_U_23
_atom_site_aniso_U_13
_atom_site_aniso_U_12
Sm1 0.0328(4) 0.0892(5) 0.0872(5) -0.0638(4) 0.0140(4) -0.0231(4)
Sm2 0.0371(4) 0.0767(5) 0.0408(4) -0.0264(4) -0.0154(4) 0.0200(4)
Ba1 0.0324(5) 0.0816(6) 0.0856(6) -0.0533(5) 0.0046(5) -0.0119(5)
Ba2 0.0323(5) 0.0778(5) 0.1055(7) -0.0600(5) 0.0132(5) -0.0128(5)
C1 0.057(9) 0.064(8) 0.077(10) -0.038(7) 0.028(8) -0.046(7)
C2 0.037(5) 0.044(5) 0.050(5) -0.012(4) -0.004(4) -0.007(4)
C3 0.079(6) 0.081(6) 0.084(6) -0.031(5) -0.014(5) -0.013(5)
C4 0.068(6) 0.063(6) 0.076(6) -0.030(4) -0.006(5) -0.009(5)
C5 0.084(6) 0.092(6) 0.097(6) -0.028(5) -0.012(5) -0.015(5)
C6 0.044(5) 0.056(5) 0.054(5) -0.027(4) -0.004(4) -0.013(4)
C7 0.056(5) 0.072(5) 0.074(5) -0.024(4) -0.006(4) -0.014(4)
C8 0.024(7) 0.055(9) 0.082(10) -0.031(7) -0.013(7) -0.002(7)
C9 0.081(11) 0.040(8) 0.053(8) -0.018(6) -0.040(8) 0.001(8)
C10 0.038(8) 0.057(9) 0.075(11) -0.019(8) 0.012(8) -0.026(8)
C11 0.055(6) 0.059(6) 0.069(6) -0.016(4) -0.014(5) -0.017(5)
C12 0.037(8) 0.060(11) 0.052(10) 0.000(9) -0.019(8) -0.003(8)
C13 0.0411(7) 0.0412(7) 0.0410(8) -0.0118(5) -0.0075(6) -0.0080(6)
C14 0.076(6) 0.082(5) 0.075(5) -0.026(4) -0.014(4) -0.013(5)
C15 0.058(6) 0.064(6) 0.055(6) -0.017(4) -0.013(5) -0.012(5)
C16 0.075(11) 0.089(11) 0.060(10) -0.036(8) 0.004(9) -0.038(10)
C17 0.042(10) 0.092(12) 0.107(13) -0.043(10) -0.014(10) -0.008(10)
C18 0.072(12) 0.062(11) 0.099(13) -0.023(10) -0.040(11) 0.027(11)
C19 0.066(6) 0.068(6) 0.070(6) -0.025(4) -0.018(5) -0.010(5)
C20 0.056(11) 0.080(13) 0.099(14) -0.009(12) -0.034(10) -0.005(11)
C21 0.039(9) 0.131(12) 0.076(9) -0.071(8) 0.001(8) 0.003(10)
C22 0.065(6) 0.064(6) 0.072(6) -0.016(4) -0.019(5) -0.010(5)
C23 0.060(6) 0.051(6) 0.065(6) -0.018(4) -0.008(5) -0.016(5)
C24 0.092(6) 0.089(6) 0.104(7) -0.024(5) -0.027(5) -0.018(5)
C25 0.076(6) 0.082(6) 0.092(6) -0.029(5) -0.011(5) -0.011(5)
C26 0.040(10) 0.083(11) 0.120(13) -0.052(10) -0.014(10) 0.012(9)
C27 0.026(7) 0.093(9) 0.090(8) -0.073(6) -0.026(7) 0.021(7)
C28 0.027(7) 0.038(7) 0.088(10) -0.031(7) -0.019(7) 0.009(7)
C29 0.0449(7) 0.0449(7) 0.0449(8) -0.0128(5) -0.0082(6) -0.0087(6)
C30 0.0365(7) 0.0365(7) 0.0366(8) -0.0104(5) -0.0067(6) -0.0071(6)
C31 0.0722(7) 0.0722(7) 0.0722(8) -0.0206(5) -0.0133(6) -0.0140(6)
C32 0.0813(7) 0.0812(7) 0.0814(8) -0.0375(5) -0.0241(6) -0.0254(6)
C33 0.0875(7) 0.0875(7) 0.0875(8) -0.0250(5) -0.0161(6) -0.0169(6)
C34 0.0940(7) 0.0940(7) 0.0940(8) -0.0268(5) -0.0172(6) -0.0182(6)
N5 0.0499(7) 0.0499(7) 0.0498(8) -0.0143(5) -0.0091(6) -0.0096(6)
C35 0.0364(7) 0.0364(7) 0.0364(8) -0.0104(5) -0.0067(6) -0.0071(6)
C29' 0.0336(7) 0.0337(7) 0.0336(8) -0.0068(5) -0.0043(6) -0.0046(6)
C30' 0.0319(7) 0.0318(7) 0.0319(8) -0.0090(5) -0.0059(6) -0.0062(6)
C31' 0.0573(7) 0.0572(7) 0.0572(8) -0.0163(5) -0.0105(6) -0.0110(6)
C32' 0.0319(7) 0.0319(7) 0.0319(8) -0.0092(5) -0.0059(6) -0.0062(6)
C33' 0.0386(7) 0.0387(7) 0.0388(8) -0.0111(5) -0.0070(6) -0.0075(6)
C34' 0.0375(7) 0.0374(7) 0.0375(8) -0.0050(5) -0.0031(6) -0.0034(6)
N5' 0.0260(7) 0.0259(7) 0.0259(8) -0.0074(5) -0.0047(6) -0.0050(6)
C35' 0.0333(7) 0.0332(7) 0.0332(8) -0.0095(5) -0.0061(6) -0.0064(6)
N1 0.034(6) 0.087(8) 0.070(8) -0.040(6) 0.013(6) -0.030(6)
N2 0.038(7) 0.084(8) 0.102(9) -0.056(7) -0.019(7) 0.004(7)
N3 0.067(6) 0.081(6) 0.058(5) -0.024(4) -0.013(4) 0.000(5)
N4 0.046(5) 0.063(5) 0.062(5) -0.022(4) -0.014(4) -0.008(4)
O1 0.045(6) 0.097(7) 0.105(7) -0.067(5) 0.017(6) -0.026(6)
O2 0.0541(7) 0.0543(7) 0.0544(8) -0.0156(5) -0.0100(6) -0.0108(5)
O3 0.057(7) 0.115(7) 0.145(8) -0.095(6) 0.044(6) -0.051(6)
O4 0.054(5) 0.079(5) 0.079(5) -0.022(4) -0.006(4) -0.012(4)
O5 0.025(5) 0.085(7) 0.074(7) -0.033(6) 0.006(5) -0.002(6)
O6 0.046(5) 0.070(5) 0.060(5) -0.023(4) -0.003(4) -0.015(4)
O7 0.029(6) 0.117(8) 0.126(8) -0.074(7) 0.002(6) 0.002(6)
O8 0.067(5) 0.092(5) 0.085(5) -0.017(4) -0.014(4) -0.014(4)
O9 0.056(7) 0.088(7) 0.051(6) -0.029(5) -0.019(5) 0.011(6)
O10 0.103(11) 0.096(9) 0.059(8) -0.022(7) 0.015(8) -0.008(9)
O11 0.078(5) 0.096(5) 0.076(5) -0.032(4) -0.014(4) -0.027(4)
O12 0.095(6) 0.112(6) 0.095(5) -0.048(4) -0.018(4) -0.015(5)
O13 0.073(5) 0.065(5) 0.088(5) -0.019(4) -0.024(4) -0.022(4)
O14 0.096(6) 0.099(6) 0.112(6) -0.022(4) -0.032(5) -0.027(5)
O15 0.041(4) 0.067(5) 0.045(4) -0.024(3) -0.008(4) -0.001(4)
O16 0.036(6) 0.084(7) 0.070(7) -0.033(6) 0.020(5) -0.023(6)
O17 0.0345(7) 0.0345(7) 0.0345(8) -0.0099(5) -0.0063(6) -0.0065(6)
O18 0.0542(7) 0.0542(7) 0.0541(8) -0.0155(5) -0.0099(6) -0.0104(6)
O19 0.0352(7) 0.0351(7) 0.0351(8) -0.0101(5) -0.0065(6) -0.0068(6)
O20 0.0590(7) 0.0590(7) 0.0589(8) -0.0168(5) -0.0109(6) -0.0114(6)
O21 0.124(6) 0.153(7) 0.138(6) -0.016(5) -0.031(5) -0.028(5)
O22 0.070(7) 0.070(6) 0.055(6) -0.023(5) -0.006(5) 0.003(5)
O23 0.065(7) 0.080(9) 0.157(12) 0.002(9) -0.055(8) -0.023(7)
O24 0.096(9) 0.092(7) 0.124(8) -0.072(6) 0.031(7) -0.050(7)
O25 0.043(6) 0.060(6) 0.069(6) -0.023(5) -0.014(5) -0.002(5)
O26 0.063(7) 0.087(7) 0.082(7) -0.048(5) 0.013(6) -0.037(6)
O27 0.084(5) 0.087(5) 0.088(5) -0.045(4) -0.010(4) -0.016(4)
O28 0.062(7) 0.113(8) 0.079(7) -0.060(6) 0.013(6) -0.024(7)
O29 0.058(7) 0.046(6) 0.068(7) -0.016(5) 0.002(6) -0.009(6)
O30 0.115(6) 0.116(6) 0.126(6) -0.042(4) -0.021(5) -0.022(5)
O31 0.119(6) 0.128(6) 0.141(6) -0.021(5) -0.025(5) -0.025(5)
O32 0.134(6) 0.135(6) 0.136(6) -0.050(5) -0.006(5) -0.034(5)
O33 0.102(6) 0.117(6) 0.103(6) -0.036(4) -0.017(5) -0.019(5)
O34 0.088(6) 0.095(6) 0.094(6) -0.017(5) -0.020(5) -0.024(5)
O35 0.095(6) 0.089(6) 0.099(6) -0.027(5) -0.011(5) -0.016(5)
O36 0.122(7) 0.129(7) 0.124(7) -0.029(5) -0.023(5) -0.015(5)
O37 0.062(5) 0.060(5) 0.060(5) -0.017(3) -0.013(4) -0.014(4)
O38 0.053(5) 0.063(5) 0.061(5) -0.008(3) -0.019(4) -0.019(4)
O39 0.065(6) 0.064(6) 0.067(6) -0.018(5) -0.002(5) -0.015(5)
O40 0.087(7) 0.080(7) 0.089(7) -0.023(5) -0.015(5) -0.016(5)
O41 0.120(7) 0.116(7) 0.118(7) -0.036(5) -0.024(5) -0.020(5)
O17' 0.0522(7) 0.0523(7) 0.0521(8) -0.0037(5) -0.0022(5) -0.0023(5)
O18' 0.0400(7) 0.0400(7) 0.0400(8) -0.0115(5) -0.0073(5) -0.0077(5)
O19' 0.0774(7) 0.0774(7) 0.0774(8) -0.0222(5) -0.0142(6) -0.0149(5)
O20' 0.0846(7) 0.0846(7) 0.0846(8) -0.0242(5) -0.0156(6) -0.0163(5)
O42 0.129(7) 0.115(7) 0.118(7) -0.040(5) -0.018(5) -0.023(5)
O43 0.061(7) 0.063(7) 0.064(7) -0.017(5) -0.014(5) -0.013(5)

loop_
_atom_type_symbol
_atom_type_description
_atom_type_scat_dispersion_real
_atom_type_scat_dispersion_imag
_atom_type_scat_source
C C 0.0033 0.0016 'International Tables Vol C Tables 4.2.6.8 and 6.1.1.4'
H H 0.0000 0.0000 'International Tables Vol C Tables 4.2.6.8 and 6.1.1.4'
N N 0.0061 0.0033 'International Tables Vol C Tables 4.2.6.8 and 6.1.1.4'
O O 0.0106 0.0060 'International Tables Vol C Tables 4.2.6.8 and 6.1.1.4'
Ba Ba -0.3244 2.2819 'International Tables Vol C Tables 4.2.6.8 and 6.1.1.4'
Sm Sm -0.1638 3.4418 'International Tables Vol C Tables 4.2.6.8 and 6.1.1.4'

loop_
_geom_angle_atom_site_label_1
_geom_angle_atom_site_label_2
_geom_angle_atom_site_label_3
_geom_angle
_geom_angle_site_symmetry_1
_geom_angle_site_symmetry_3
N5 Sm1 O19 68.9(13) 2_665 2_665
N5 Sm1 O7 128.5(16) 2_665 .
O19 Sm1 O7 149.4(4) 2_665 .
N5 Sm1 O1 138.2(16) 2_665 .
O19 Sm1 O1 72.7(4) 2_665 .
O7 Sm1 O1 93.2(4) . .
N5 Sm1 O18 65.2(13) 2_665 2_665
O19 Sm1 O18 134.0(4) 2_665 2_665
O7 Sm1 O18 70.3(5) . 2_665
O1 Sm1 O18 147.9(4) . 2_665
N5 Sm1 O6 80.0(15) 2_665 .
O19 Sm1 O6 77.6(5) 2_665 .
O7 Sm1 O6 126.3(3) . .
O1 Sm1 O6 76.1(4) . .
O18 Sm1 O6 91.4(5) 2_665 .
N5 Sm1 O3 68.4(15) 2_665 .
O19 Sm1 O3 88.5(5) 2_665 .
O7 Sm1 O3 78.3(4) . .
O1 Sm1 O3 126.9(4) . .
O18 Sm1 O3 77.9(5) 2_665 .
O6 Sm1 O3 148.3(3) . .
N5 Sm1 N2 123.5(11) 2_665 .
O19 Sm1 N2 134.1(5) 2_665 .
O7 Sm1 N2 62.6(4) . .
O1 Sm1 N2 74.5(4) . .
O18 Sm1 N2 73.4(5) 2_665 .
O6 Sm1 N2 63.9(4) . .
O3 Sm1 N2 137.2(4) . .
N5 Sm1 O18' 55.0(13) 2_665 .
O19 Sm1 O18' 123.6(5) 2_665 .
O7 Sm1 O18' 80.4(5) . .
O1 Sm1 O18' 154.0(5) . .
O18 Sm1 O18' 10.5(5) 2_665 .
O6 Sm1 O18' 87.3(5) . .
O3 Sm1 O18' 76.8(5) . .
N2 Sm1 O18' 80.2(5) . .
N5 Sm1 N1 119.4(12) 2_665 .
O19 Sm1 N1 75.1(4) 2_665 .
O7 Sm1 N1 74.3(4) . .
O1 Sm1 N1 63.7(4) . .
O18 Sm1 N1 131.8(5) 2_665 .
O6 Sm1 N1 136.4(4) . .
O3 Sm1 N1 63.6(4) . .
N2 Sm1 N1 116.6(4) . .
O18' Sm1 N1 136.2(6) . .
N5 Sm1 O19' 62.2(14) 2_665 .
O19 Sm1 O19' 6.6(6) 2_665 .
O7 Sm1 O19' 153.5(5) . .
O1 Sm1 O19' 79.0(5) . .
O18 Sm1 O19' 127.4(5) 2_665 .
O6 Sm1 O19' 76.7(6) . .
O3 Sm1 O19' 86.2(6) . .
N2 Sm1 O19' 136.5(6) . .
O18' Sm1 O19' 117.0(5) . .
N1 Sm1 O19' 79.7(5) . .
N5 Sm1 N5' 9.4(16) 2_665 .
O19 Sm1 N5' 61.7(3) 2_665 .
O7 Sm1 N5' 137.7(4) . .
O1 Sm1 N5' 129.0(3) . .
O18 Sm1 N5' 72.3(3) 2_665 .
O6 Sm1 N5' 73.1(3) . .
O3 Sm1 N5' 75.3(3) . .
N2 Sm1 N5' 123.2(3) . .
O18' Sm1 N5' 61.9(4) . .
N1 Sm1 N5' 120.1(3) . .
O19' Sm1 N5' 55.1(4) . .
O17 Sm2 O13 83.8(5) . .
O17 Sm2 O9 75.4(5) . .
O13 Sm2 O9 81.1(4) . .
O17 Sm2 O11 153.3(5) . .
O13 Sm2 O11 84.5(4) . .
O9 Sm2 O11 126.2(4) . .
O17 Sm2 O21 131.6(6) . .
O13 Sm2 O21 141.5(5) . .
O9 Sm2 O21 92.7(5) . .
O11 Sm2 O21 68.5(5) . .
O17 Sm2 O15 89.6(4) . .
O13 Sm2 O15 127.1(4) . .
O9 Sm2 O15 146.9(3) . .
O11 Sm2 O15 78.5(4) . .
O21 Sm2 O15 75.2(5) . .
O17 Sm2 O17' 15.1(4) . 2_665
O13 Sm2 O17' 71.3(4) . 2_665
O9 Sm2 O17' 82.4(4) . 2_665
O11 Sm2 O17' 139.6(4) . 2_665
O21 Sm2 O17' 145.9(5) . 2_665
O15 Sm2 O17' 90.6(4) . 2_665
O17 Sm2 N3 133.0(5) . .
O13 Sm2 N3 69.4(4) . .
O9 Sm2 N3 63.1(4) . .
O11 Sm2 N3 63.2(4) . .
O21 Sm2 N3 73.9(5) . .
O15 Sm2 N3 137.4(4) . .
O17' Sm2 N3 130.6(4) 2_665 .
O17 Sm2 N4 80.8(5) . .
O13 Sm2 N4 64.2(4) . .
O9 Sm2 N4 139.8(4) . .
O11 Sm2 N4 72.5(4) . .
O21 Sm2 N4 127.1(5) . .
O15 Sm2 N4 62.9(3) . .
O17' Sm2 N4 68.0(4) 2_665 .
N3 Sm2 N4 117.4(4) . .
O17 Sm2 O22 70.2(7) . .
O13 Sm2 O22 142.2(5) . .
O9 Sm2 O22 66.4(5) . .
O11 Sm2 O22 129.9(6) . .
O21 Sm2 O22 62.2(7) . .
O15 Sm2 O22 80.9(5) . .
O17' Sm2 O22 85.3(6) 2_665 .
N3 Sm2 O22 109.0(6) . .
N4 Sm2 O22 133.4(6) . .
O20' Ba1 O23 63.5(5) 2_666 .
O20' Ba1 O20 11.7(6) 2_666 1_556
O23 Ba1 O20 75.2(5) . 1_556
O20' Ba1 O16 117.9(4) 2_666 .
O23 Ba1 O16 78.6(4) . .
O20 Ba1 O16 123.3(4) 1_556 .
O20' Ba1 O25 118.5(4) 2_666 2_666
O23 Ba1 O25 138.2(3) . 2_666
O20 Ba1 O25 110.4(4) 1_556 2_666
O16 Ba1 O25 122.5(3) . 2_666
O20' Ba1 O24 65.0(5) 2_666 .
O23 Ba1 O24 79.9(4) . .
O20 Ba1 O24 65.5(4) 1_556 .
O16 Ba1 O24 153.0(3) . .
O25 Ba1 O24 66.8(3) 2_666 .
O20' Ba1 O2 118.4(5) 2_666 .
O23 Ba1 O2 73.1(3) . .
O20 Ba1 O2 125.6(4) 1_556 .
O16 Ba1 O2 91.9(3) . .
O25 Ba1 O2 70.8(3) 2_666 .
O24 Ba1 O2 66.3(4) . .
O20' Ba1 O27 67.8(5) 2_666 .
O23 Ba1 O27 84.6(3) . .
O20 Ba1 O27 67.1(4) 1_556 .
O16 Ba1 O27 61.1(3) . .
O25 Ba1 O27 136.7(3) 2_666 .
O24 Ba1 O27 132.5(4) . .
O2 Ba1 O27 148.2(3) . .
O20' Ba1 O26 131.9(5) 2_666 .
O23 Ba1 O26 142.4(4) . .
O20 Ba1 O26 122.7(4) 1_556 .
O16 Ba1 O26 64.0(3) . .
O25 Ba1 O26 71.0(3) 2_666 .
O24 Ba1 O26 136.5(3) . .
O2 Ba1 O26 109.3(3) . .
O27 Ba1 O26 75.3(3) . .
O20' Ba1 O25 77.1(5) 2_666 .
O23 Ba1 O25 139.4(4) . .
O20 Ba1 O25 65.6(4) 1_556 .
O16 Ba1 O25 114.1(3) . .
O25 Ba1 O25 69.4(3) 2_666 .
O24 Ba1 O25 92.8(3) . .
O2 Ba1 O25 139.8(3) . .
O27 Ba1 O25 71.1(3) . .
O26 Ba1 O25 62.0(3) . .
O20' Ba1 Ba2 107.1(5) 2_666 .
O23 Ba1 Ba2 106.1(3) . .
O20 Ba1 Ba2 104.6(3) 1_556 .
O16 Ba1 Ba2 39.0(2) . .
O25 Ba1 Ba2 111.8(2) 2_666 .
O24 Ba1 Ba2 167.2(3) . .
O2 Ba1 Ba2 126.0(2) . .
O27 Ba1 Ba2 39.6(3) . .
O26 Ba1 Ba2 40.9(2) . .
O25 Ba1 Ba2 75.2(2) . .
O30 Ba2 O5 70.7(4) . .
O30 Ba2 O16 130.2(4) . .
O5 Ba2 O16 65.9(3) . .
O30 Ba2 O27 138.4(4) . .
O5 Ba2 O27 123.8(3) . .
O16 Ba2 O27 60.7(4) . .
O30 Ba2 O28 74.8(4) . .
O5 Ba2 O28 124.7(3) . .
O16 Ba2 O28 111.5(3) . .
O27 Ba2 O28 65.3(3) . .
O30 Ba2 O31 130.7(5) . .
O5 Ba2 O31 136.9(4) . .
O16 Ba2 O31 98.2(4) . .
O27 Ba2 O31 68.6(4) . .
O28 Ba2 O31 98.3(4) . .
O30 Ba2 O32 83.1(5) . .
O5 Ba2 O32 68.1(4) . .
O16 Ba2 O32 101.7(4) . .
O27 Ba2 O32 137.8(4) . .
O28 Ba2 O32 146.7(4) . .
O31 Ba2 O32 77.5(5) . .
O30 Ba2 O29 72.1(4) . .
O5 Ba2 O29 134.5(3) . .
O16 Ba2 O29 157.5(3) . .
O27 Ba2 O29 101.4(3) . .
O28 Ba2 O29 67.4(3) . .
O31 Ba2 O29 60.7(4) . .
O32 Ba2 O29 82.3(4) . .
O30 Ba2 O26 77.8(4) . .
O5 Ba2 O26 66.5(3) . .
O16 Ba2 O26 63.4(3) . .
O27 Ba2 O26 75.3(3) . .
O28 Ba2 O26 64.9(3) . .
O31 Ba2 O26 144.0(4) . .
O32 Ba2 O26 134.3(4) . .
O29 Ba2 O26 128.5(3) . .
O30 Ba2 O15 142.3(4) . .
O5 Ba2 O15 76.3(3) . .
O16 Ba2 O15 42.5(3) . .
O27 Ba2 O15 76.1(3) . .
O28 Ba2 O15 141.4(3) . .
O31 Ba2 O15 66.9(4) . .
O32 Ba2 O15 67.6(4) . .
O29 Ba2 O15 123.9(3) . .
O26 Ba2 O15 105.5(3) . .
O30 Ba2 Ba1 118.2(3) . .
O5 Ba2 Ba1 86.7(2) . .
O16 Ba2 Ba1 38.3(2) . .
O27 Ba2 Ba1 39.7(3) . .
O28 Ba2 Ba1 73.2(2) . .
O31 Ba2 Ba1 105.3(4) . .
O32 Ba2 Ba1 140.0(3) . .
O29 Ba2 Ba1 134.6(2) . .
O26 Ba2 Ba1 40.8(2) . .
O15 Ba2 Ba1 76.79(18) . .
O1 C1 O2 124.0(14) . .
O1 C1 C2 120.1(15) . .
O2 C1 C2 115.8(13) . .
N1 C2 C3 125.2(15) . .
N1 C2 C1 113.2(12) . .
C3 C2 C1 121.5(16) . .
C2 C3 C4 114.7(18) . .
C2 C3 H3 122.6 . .
C4 C3 H3 122.6 . .
C5 C4 C3 119.1(16) . .
C5 C4 H4A 120.4 . .
C3 C4 H4A 120.4 . .
C6 C5 C4 120.6(18) . .
C6 C5 H5 119.7 . .
C4 C5 H5 119.7 . .
C5 C6 N1 118.6(16) . .
C5 C6 C7 126.5(16) . .
N1 C6 C7 114.2(13) . .
O3 C7 O4 124.3(18) . .
O3 C7 C6 120.5(15) . .
O4 C7 C6 115.2(15) . .
O5 C8 O6 121.6(13) . .
O5 C8 C9 121.9(13) . .
O6 C8 C9 116.5(12) . .
N2 C9 C10 122.5(14) . .
N2 C9 C8 115.3(13) . .
C10 C9 C8 122.2(14) . .
C11 C10 C9 118.2(14) . .
C11 C10 H10A 120.9 . .
C9 C10 H10A 120.9 . .
C10 C11 C12 119.9(14) . .
C10 C11 H11A 120.1 . .
C12 C11 H11A 120.1 . .
C13 C12 C11 115.7(14) . .
C13 C12 H12A 122.2 . .
C11 C12 H12A 122.2 . .
N2 C13 C12 126.9(14) . .
N2 C13 C14 115.9(13) . .
C12 C13 C14 117.1(13) . .
O8 C14 O7 129.0(18) . .
O8 C14 C13 118.5(15) . .
O7 C14 C13 112.6(15) . .
O10 C15 O9 118.8(16) . .
O10 C15 C16 125.6(16) . .
O9 C15 C16 115.6(14) . .
N3 C16 C15 117.6(16) . .
N3 C16 C17 120.6(17) . .
C15 C16 C17 121.8(15) . .
C18 C17 C16 120.4(17) . .
C18 C17 H17A 119.8 . .
C16 C17 H17A 119.8 . .
C17 C18 C19 116.8(19) . .
C17 C18 H18A 121.6 . .
C19 C18 H18A 121.6 . .
C20 C19 C18 123(2) . .
C20 C19 H19A 118.4 . .
C18 C19 H19A 118.4 . .
C19 C20 N3 122.6(18) . .
C19 C20 C21 128(2) . .
N3 C20 C21 109.9(16) . .
O11 C21 O12 123.0(15) . .
O11 C21 C20 119.3(16) . .
O12 C21 C20 117.7(17) . .
C23 C22 O14 120.1(17) . .
C23 C22 O13 127.6(16) . .
O14 C22 O13 111.9(14) . .
C22 C23 N4 108.3(14) . .
C22 C23 C24 131.4(16) . .
N4 C23 C24 120.3(15) . .
C25 C24 C23 122(2) . .
C25 C24 H24A 118.8 . .
C23 C24 H24A 118.8 . .
C24 C25 C26 123.9(19) . .
C24 C25 H25A 118.1 . .
C26 C25 H25A 118.1 . .
C25 C26 C27 111.7(15) . .
C25 C26 H26 124.1 . .
C27 C26 H26 124.1 . .
N4 C27 C26 125.2(13) . .
N4 C27 C28 115.9(12) . .
C26 C27 C28 118.8(13) . .
O16 C28 O15 127.5(13) . .
O16 C28 C27 120.2(12) . .
O15 C28 C27 111.8(12) . .
O17 C29 O18 128.9(12) . .
O17 C29 C30 120.8(8) . .
O18 C29 C30 109.5(11) . .
C31 C30 N5 120.0 . .
C31 C30 C29 121.6(5) . .
N5 C30 C29 118.4(5) . .
C30 C31 C32 120.0 . .
C30 C31 H31A 120.0 . .
C32 C31 H31A 120.0 . .
C33 C32 C31 120.0 . .
C33 C32 H32A 120.0 . .
C31 C32 H32A 120.0 . .
C32 C33 C34 120.0 . .
C32 C33 H33A 120.0 . .
C34 C33 H33A 120.0 . .
C33 C34 N5 120.0 . .
C33 C34 C35 120.8(6) . .
N5 C34 C35 118.9(6) . .
C34 N5 C30 120.0 . .
C34 N5 Sm1 116.7(3) . 2_665
C30 N5 Sm1 122.0(4) . 2_665
O20 C35 O19 118.4(14) . .
O20 C35 C34 131.3(12) . .
O19 C35 C34 110.2(11) . .
O17' C29' O18' 114.5(12) . .
O17' C29' C30' 127.5(8) . .
O18' C29' C30' 117.9(11) . .
C31' C30' N5' 120.0 . .
C31' C30' C29' 121.7(5) . .
N5' C30' C29' 117.7(5) . .
C30' C31' C32' 120.0 . .
C30' C31' H31B 120.0 . .
C32' C31' H31B 120.0 . .
C33' C32' C31' 120.0 . .
C33' C32' H32B 120.0 . .
C31' C32' H32B 120.0 . .
C32' C33' C34' 120.0 . .
C32' C33' H33B 120.0 . .
C34' C33' H33B 120.0 . .
N5' C34' C33' 120.0 . .
N5' C34' C35' 118.6(6) . .
C33' C34' C35' 121.3(6) . .
C34' N5' C30' 120.0 . .
C34' N5' Sm1 123.9(3) . .
C30' N5' Sm1 115.9(3) . .
O20' C35' O19' 132.5(18) . .
O20' C35' C34' 118.6(14) . .
O19' C35' C34' 106.2(14) . .
C2 N1 C6 120.9(13) . .
C2 N1 Sm1 119.9(9) . .
C6 N1 Sm1 119.1(10) . .
C13 N2 C9 116.7(13) . .
C13 N2 Sm1 121.8(10) . .
C9 N2 Sm1 121.2(10) . .
C16 N3 C20 116.4(16) . .
C16 N3 Sm2 119.6(13) . .
C20 N3 Sm2 122.9(11) . .
C27 N4 C23 116.2(13) . .
C27 N4 Sm2 121.3(9) . .
C23 N4 Sm2 122.2(10) . .
C1 O1 Sm1 122.8(11) . .
C1 O2 Ba1 104.7(8) . .
C7 O3 Sm1 122.5(12) . .
C8 O5 Ba2 138.1(11) . .
C8 O6 Sm1 121.9(8) . .
C14 O7 Sm1 126.8(11) . .
C15 O9 Sm2 122.9(10) . .
C21 O11 Sm2 123.8(10) . .
C22 O13 Sm2 116.2(9) . .
C28 O15 Sm2 126.3(8) . .
C28 O15 Ba2 87.0(8) . .
Sm2 O15 Ba2 146.5(4) . .
C28 O16 Ba1 143.1(11) . .
C28 O16 Ba2 101.8(8) . .
Ba1 O16 Ba2 102.6(3) . .
C29 O17 Sm2 175.3(11) . .
C29 O18 Sm1 123.6(12) . 2_665
C35 O19 Sm1 122.5(11) . 2_665
C35 O20 Ba1 147.1(13) . 1_554
Ba1 O25 Ba1 110.6(3) 2_666 .
Ba1 O26 Ba2 98.3(3) . .
Ba2 O27 Ba1 100.8(4) . .
C29' O17' Sm2 151.7(10) . 2_665
C29' O18' Sm1 125.7(14) . .
C35' O19' Sm1 134.7(16) . .
C35' O20' Ba1 122.2(17) . 2_666

loop_
_geom_bond_atom_site_label_1
_geom_bond_atom_site_label_2
_geom_bond_distance
_geom_bond_site_symmetry_2
Sm1 N5 2.33(6) 2_665
Sm1 O19 2.413(16) 2_665
Sm1 O7 2.525(12) .
Sm1 O1 2.528(13) .
Sm1 O18 2.53(2) 2_665
Sm1 O6 2.537(10) .
Sm1 O3 2.552(12) .
Sm1 N2 2.586(13) .
Sm1 O18' 2.60(2) .
Sm1 N1 2.618(13) .
Sm1 O19' 2.76(2) .
Sm1 N5' 2.776(7) .
Sm2 O17 2.227(13) .
Sm2 O13 2.450(11) .
Sm2 O9 2.513(10) .
Sm2 O11 2.520(13) .
Sm2 O21 2.52(2) .
Sm2 O15 2.549(9) .
Sm2 O17' 2.563(14) 2_665
Sm2 N3 2.570(16) .
Sm2 N4 2.573(13) .
Sm2 O22 2.64(2) .
Ba1 O20' 2.83(3) 2_666
Ba1 O23 2.846(14) .
Ba1 O20 2.876(18) 1_556
Ba1 O16 2.878(11) .
Ba1 O25 2.897(11) 2_666
Ba1 O24 2.903(12) .
Ba1 O2 2.924(11) .
Ba1 O27 2.941(13) .
Ba1 O26 2.990(11) .
Ba1 O25 3.033(10) .
Ba1 Ba2 4.527(3) .
Ba2 O30 2.812(16) .
Ba2 O5 2.826(12) .
Ba2 O16 2.920(10) .
Ba2 O27 2.935(13) .
Ba2 O28 2.951(12) .
Ba2 O31 2.961(19) .
Ba2 O32 2.969(17) .
Ba2 O29 2.983(11) .
Ba2 O26 2.994(11) .
Ba2 O15 3.205(10) .
C1 O1 1.237(18) .
C1 O2 1.33(2) .
C1 C2 1.56(2) .
C2 N1 1.33(2) .
C2 C3 1.41(2) .
C3 C4 1.48(3) .
C3 H3 0.9300 .
C4 C5 1.44(3) .
C4 H4A 0.9300 .
C5 C6 1.40(2) .
C5 H5 0.9300 .
C6 N1 1.408(19) .
C6 C7 1.49(3) .
C7 O3 1.29(2) .
C7 O4 1.31(2) .
C8 O5 1.253(17) .
C8 O6 1.395(17) .
C8 C9 1.50(2) .
C9 N2 1.39(2) .
C9 C10 1.42(2) .
C10 C11 1.41(2) .
C10 H10A 0.9300 .
C11 C12 1.43(2) .
C11 H11A 0.9300 .
C12 C13 1.417(19) .
C12 H12A 0.9300 .
C13 N2 1.318(19) .
C13 C14 1.58(2) .
C14 O8 1.27(2) .
C14 O7 1.30(2) .
C15 O10 1.290(19) .
C15 O9 1.34(2) .
C15 C16 1.46(2) .
C16 N3 1.34(2) .
C16 C17 1.46(3) .
C17 C18 1.36(3) .
C17 H17A 0.9300 .
C18 C19 1.37(2) .
C18 H18A 0.9300 .
C19 C20 1.33(3) .
C19 H19A 0.9300 .
C20 N3 1.40(3) .
C20 C21 1.55(2) .
C21 O11 1.29(2) .
C21 O12 1.30(2) .
C22 C23 1.37(2) .
C22 O14 1.39(2) .
C22 O13 1.39(2) .
C23 N4 1.39(2) .
C23 C24 1.39(3) .
C24 C25 1.24(3) .
C24 H24A 0.9300 .
C25 C26 1.43(2) .
C25 H25A 0.9300 .
C26 C27 1.45(2) .
C26 H26 0.9300 .
C27 N4 1.339(18) .
C27 C28 1.61(2) .
C28 O16 1.218(17) .
C28 O15 1.277(16) .
C29 O17 1.302(14) .
C29 O18 1.303(13) .
C29 C30 1.516(5) .
C30 C31 1.3900 .
C30 N5 1.3900 .
C31 C32 1.3900 .
C31 H31A 0.9300 .
C32 C33 1.3900 .
C32 H32A 0.9300 .
C33 C34 1.3900 .
C33 H33A 0.9300 .
C34 N5 1.3900 .
C34 C35 1.529(8) .
N5 Sm1 2.329(9) 2_665
C35 O20 1.292(14) .
C35 O19 1.311(12) .
C29' O17' 1.256(13) .
C29' O18' 1.282(12) .
C29' C30' 1.513(5) .
C30' C31' 1.3900 .
C30' N5' 1.3900 .
C31' C32' 1.3900 .
C31' H31B 0.9300 .
C32' C33' 1.3900 .
C32' H32B 0.9300 .
C33' C34' 1.3900 .
C33' H33B 0.9300 .
C34' N5' 1.3900 .
C34' C35' 1.526(8) .
C35' O20' 1.277(14) .
C35' O19' 1.306(14) .
O18 Sm1 2.53(2) 2_665
O19 Sm1 2.413(16) 2_665
O20 Ba1 2.876(18) 1_554
O25 Ba1 2.897(11) 2_666
O37 O43 1.52(5) .
O17' Sm2 2.563(14) 2_665
O20' Ba1 2.83(3) 2_666
